data_2240619
loop_
_publ_author_name
'Diop, Mouhamadou Birame'
'Diop, Libasse'
'Plasseraud, Laurent'
'Maris, Thierry'

_publ_section_title
;
 Crystal structure of 2-methyl-1<i>H</i>-imidazol-3-ium
 aquatrichlorido(oxalato-\k^2^<i>O</i>,<i>O</i>')stannate(IV)
;
_journal_coeditor_code WM5136
_journal_issue 5
_journal_name_full 'Acta Crystallographica Section E'
_journal_page_first 520
_journal_page_last 522
_journal_paper_doi 10.1107/S2056989015005988
_journal_volume 71
_journal_year 2015
_chemical_formula_iupac '(C4 H7 N2) [Sn (C2 O4) Cl3 (H2 O)]'
_chemical_formula_moiety 'C2 H2 Cl3 O5 Sn, C4 H7 N2'
_chemical_formula_sum 'C6 H9 Cl3 N2 O5 Sn'
_chemical_formula_weight 414.19
_chemical_name_systematic
;
2-Methyl-1<i>H</i>-imidazol-3-ium
aquatrichlorido(oxalato-\k^2^<i>O</i>,<i>O</i>')stannate(IV)
;
_space_group_crystal_system triclinic
_space_group_IT_number 2
_space_group_name_Hall '-P 1'
_space_group_name_H-M_alt 'P -1'
_symmetry_space_group_name_Hall '-P 1'
_symmetry_space_group_name_H-M 'P -1'
_atom_sites_solution_hydrogens mixed
_atom_sites_solution_primary direct
_audit_creation_method
;
Olex2 1.2
(compiled 2015.01.26 svn.r3150 for OlexSys, GUI svn.r4998)
;
_cell_angle_alpha 80.856(8)
_cell_angle_beta 83.946(9)
_cell_angle_gamma 86.587(8)
_cell_formula_units_Z 2
_cell_length_a 7.4757(9)
_cell_length_b 8.0857(10)
_cell_length_c 11.2846(14)
_cell_measurement_reflns_used 2537
_cell_measurement_temperature 120
_cell_measurement_theta_max 53.249
_cell_measurement_theta_min 3.469
_cell_volume 669.05(14)
_computing_cell_refinement
;
SAINT (Bruker, 2014)
;
_computing_data_collection
;
APEX2 (Bruker, 2014)
;
_computing_data_reduction
;
SAINT (Bruker, 2014)
;
_computing_molecular_graphics
;
<i>OLEX2</i> (Dolomanov <i>et al.</i>, 2009) and Mercury (Macrae <i>et
al.</i>,
2008)
;
_computing_publication_material
;
<i>OLEX2</i> (Dolomanov <i>et al.</i>, 2009) and <i>publCIF</i>
(Westrip,
2010)
;
_computing_structure_refinement
;
SHELXL2014 (Sheldrick, 2015b)
;
_computing_structure_solution
;
SHELXT (Sheldrick, 2015a)
;
_diffrn_ambient_temperature 120
_diffrn_detector_area_resol_mean 10.24
_diffrn_measured_fraction_theta_full 0.967
_diffrn_measured_fraction_theta_max 0.953
_diffrn_measurement_device 'k-geometry diffractometer'
_diffrn_measurement_device_type 'Bruker Venture Metaljet'
_diffrn_measurement_method '\w and \f scans'
_diffrn_radiation_monochromator 'Helios MX Mirror Optics'
_diffrn_radiation_type GaK\a
_diffrn_radiation_wavelength 1.34139
_diffrn_reflns_av_R_equivalents 0.1123
_diffrn_reflns_limit_h_max 9
_diffrn_reflns_limit_h_min -8
_diffrn_reflns_limit_k_max 9
_diffrn_reflns_limit_k_min -9
_diffrn_reflns_limit_l_max 13
_diffrn_reflns_limit_l_min -12
_diffrn_reflns_number 5497
_diffrn_reflns_theta_full 53.594
_diffrn_reflns_theta_max 56.115
_diffrn_reflns_theta_min 4.824
_exptl_absorpt_coefficient_mu 13.919
_exptl_absorpt_correction_T_max 0.2553
_exptl_absorpt_correction_T_min 0.1330
_exptl_absorpt_correction_type multi-scan
_exptl_absorpt_process_details
;
(<i>SADABS</i>; Krause <i>et al.</i>, 2015)
;
_exptl_crystal_colour 'clear light colourless'
_exptl_crystal_density_diffrn 2.056
_exptl_crystal_description block
_exptl_crystal_F_000 400
_exptl_crystal_size_max 0.045
_exptl_crystal_size_mid 0.040
_exptl_crystal_size_min 0.035
_refine_diff_density_max 2.098
_refine_diff_density_min -1.228
_refine_ls_extinction_method none
_refine_ls_goodness_of_fit_ref 1.068
_refine_ls_hydrogen_treatment constr
_refine_ls_matrix_type full
_refine_ls_number_parameters 156
_refine_ls_number_reflns 2520
_refine_ls_number_restraints 0
_refine_ls_restrained_S_all 1.068
_refine_ls_R_factor_all 0.1622
_refine_ls_R_factor_gt 0.0615
_refine_ls_shift/su_max 0.000
_refine_ls_shift/su_mean 0.000
_refine_ls_structure_factor_coef Fsqd
_refine_ls_weighting_details 'w=1/[\s^2^(Fo^2^)+(0.0517P)^2^+1.7851P] where P=(Fo^2^+2Fc^2^)/3'
_refine_ls_weighting_scheme calc
_refine_ls_wR_factor_gt 0.1323
_refine_ls_wR_factor_ref 0.1495
_reflns_number_gt 1604
_reflns_number_total 2520
_reflns_threshold_expression 'I > 2\s(I)'
_cod_data_source_file wm5136sup1.cf
_cod_data_source_block I
_cod_database_code 2240619
_shelx_space_group_comment
;
The symmetry employed for this shelxl refinement is uniquely defined
by the following loop, which should always be used as a source of
symmetry information in preference to the above space-group names.
They are only intended as comments.
;
_shelx_estimated_absorpt_t_min 0.573
_shelx_estimated_absorpt_t_max 0.642

loop_
_space_group_symop_operation_xyz
'x, y, z'
'-x, -y, -z'

loop_
_atom_site_type_symbol
_atom_site_label
_atom_site_fract_x
_atom_site_fract_y
_atom_site_fract_z
_atom_site_U_iso_or_equiv
_atom_site_adp_type
_atom_site_calc_flag
_atom_site_occupancy
Sn Sn1 0.29887(9) 0.93269(8) 0.27360(5) 0.0317(2) Uani d 1
Cl Cl2 0.0743(4) 1.0116(3) 0.1403(2) 0.0435(6) Uani d 1
Cl Cl3 0.3305(4) 0.6485(3) 0.2412(2) 0.0440(6) Uani d 1
Cl Cl1 0.5565(3) 1.0303(3) 0.1490(2) 0.0408(6) Uani d 1
O O1 0.4545(9) 0.8696(8) 0.4197(5) 0.0350(16) Uani d 1
O O5 0.2658(9) 1.1790(8) 0.3182(6) 0.0353(16) Uani d 1
H H5A 0.3590 1.2042 0.3507 0.053 Uiso d 1
H H5B 0.1714 1.1866 0.3693 0.053 Uiso d 1
O O3 0.0676(9) 0.7477(9) 0.6101(6) 0.0382(16) Uani d 1
O O2 0.0984(9) 0.8685(8) 0.4173(5) 0.0346(15) Uani d 1
O O4 0.4338(9) 0.7392(9) 0.6108(6) 0.0384(17) Uani d 1
N N1 0.2275(12) 0.5715(10) 0.8327(7) 0.042(2) Uani d 1
H H1 0.2288 0.6585 0.7749 0.050 Uiso calc 1
C C1 0.3663(13) 0.8049(12) 0.5176(9) 0.035(2) Uani d 1
C C5 0.2088(13) 0.4176(12) 0.8164(9) 0.034(2) Uani d 1
C C2 0.1599(14) 0.8079(13) 0.5178(9) 0.038(2) Uani d 1
N N2 0.2132(12) 0.3254(11) 0.9248(7) 0.046(2) Uani d 1
H H2 0.2019 0.2162 0.9399 0.055 Uiso calc 1
C C3 0.2380(15) 0.4238(12) 1.0101(9) 0.041(3) Uani d 1
H H3 0.2481 0.3874 1.0935 0.050 Uiso calc 1
C C4 0.2450(16) 0.5808(14) 0.9517(9) 0.044(3) Uani d 1
H H4 0.2592 0.6791 0.9854 0.053 Uiso calc 1
C C6 0.1870(14) 0.3569(13) 0.7014(9) 0.040(2) Uani d 1
H H6A 0.0680 0.3939 0.6757 0.060 Uiso calc 1
H H6B 0.1982 0.2342 0.7134 0.060 Uiso calc 1
H H6C 0.2804 0.4026 0.6393 0.060 Uiso calc 1

loop_
_atom_site_aniso_label
_atom_site_aniso_U_11
_atom_site_aniso_U_22
_atom_site_aniso_U_33
_atom_site_aniso_U_12
_atom_site_aniso_U_13
_atom_site_aniso_U_23
Sn1 0.0409(4) 0.0320(4) 0.0223(4) -0.0033(3) -0.0078(2) -0.0003(3)
Cl2 0.0552(15) 0.0464(15) 0.0291(13) -0.0117(12) -0.0202(11) 0.0076(12)
Cl3 0.0584(15) 0.0350(14) 0.0407(14) -0.0062(12) -0.0077(12) -0.0090(12)
Cl1 0.0482(13) 0.0417(14) 0.0302(12) -0.0063(11) 0.0016(11) -0.0003(11)
O1 0.049(4) 0.037(4) 0.020(3) -0.012(3) -0.010(3) 0.004(3)
O5 0.038(4) 0.039(4) 0.029(4) -0.006(3) -0.003(3) -0.005(3)
O3 0.037(4) 0.042(4) 0.029(4) 0.002(3) -0.001(3) 0.014(3)
O2 0.049(4) 0.034(4) 0.021(3) 0.005(3) -0.005(3) -0.004(3)
O4 0.041(4) 0.042(4) 0.031(4) -0.007(3) -0.020(3) 0.012(3)
N1 0.061(6) 0.029(5) 0.033(5) -0.013(4) -0.011(4) 0.010(4)
C1 0.046(6) 0.030(5) 0.033(6) -0.018(5) 0.005(5) -0.010(5)
C5 0.038(5) 0.033(5) 0.032(5) -0.003(4) -0.005(4) -0.003(5)
C2 0.048(6) 0.031(6) 0.037(6) 0.002(5) -0.012(5) -0.005(5)
N2 0.066(6) 0.032(5) 0.035(5) 0.000(4) 0.002(4) 0.003(4)
C3 0.072(7) 0.025(5) 0.026(5) 0.004(5) -0.012(5) 0.003(5)
C4 0.068(7) 0.035(6) 0.031(6) -0.011(5) -0.005(5) -0.007(5)
C6 0.049(6) 0.038(6) 0.035(6) 0.001(5) -0.012(5) -0.004(5)

loop_
_atom_type_symbol
_atom_type_description
_atom_type_scat_dispersion_real
_atom_type_scat_dispersion_imag
_atom_type_scat_source
C C 0.0140 0.0070 'International Tables Vol C Tables 4.2.6.8 and 6.1.1.4'
H H 0.0000 0.0000 'International Tables Vol C Tables 4.2.6.8 and 6.1.1.4'
Cl Cl 0.3290 0.5400 'International Tables Vol C Tables 4.2.6.8 and 6.1.1.4'
N N 0.0250 0.0140 'International Tables Vol C Tables 4.2.6.8 and 6.1.1.4'
O O 0.0390 0.0250 'International Tables Vol C Tables 4.2.6.8 and 6.1.1.4'
Sn Sn 0.1160 4.3260 'International Tables Vol C Tables 4.2.6.8 and 6.1.1.4'

loop_
_geom_angle_atom_site_label_1
_geom_angle_atom_site_label_2
_geom_angle_atom_site_label_3
_geom_angle
Cl2 Sn1 Cl3 95.47(10)
Cl1 Sn1 Cl2 100.40(9)
Cl1 Sn1 Cl3 97.56(9)
O1 Sn1 Cl2 168.07(19)
O1 Sn1 Cl3 88.82(19)
O1 Sn1 Cl1 90.03(18)
O1 Sn1 O5 87.8(3)
O1 Sn1 O2 78.6(3)
O5 Sn1 Cl2 87.18(19)
O5 Sn1 Cl3 175.21(18)
O5 Sn1 Cl1 85.86(18)
O2 Sn1 Cl2 90.23(19)
O2 Sn1 Cl3 90.25(19)
O2 Sn1 Cl1 166.09(18)
O2 Sn1 O5 85.7(2)
C1 O1 Sn1 114.2(6)
Sn1 O5 H5A 110.8
Sn1 O5 H5B 110.3
H5A O5 H5B 108.2
C2 O2 Sn1 114.3(6)
C5 N1 H1 124.2
C5 N1 C4 111.5(9)
C4 N1 H1 124.2
O1 C1 C2 116.5(9)
O4 C1 O1 125.3(9)
O4 C1 C2 118.3(8)
N1 C5 N2 105.5(8)
N1 C5 C6 127.6(9)
N2 C5 C6 126.9(9)
O3 C2 O2 125.0(10)
O3 C2 C1 119.3(9)
O2 C2 C1 115.6(9)
C5 N2 H2 124.6
C5 N2 C3 110.9(8)
C3 N2 H2 124.6
N2 C3 H3 127.0
C4 C3 N2 106.0(9)
C4 C3 H3 127.0
N1 C4 H4 126.9
C3 C4 N1 106.1(10)
C3 C4 H4 126.9
C5 C6 H6A 109.5
C5 C6 H6B 109.5
C5 C6 H6C 109.5
H6A C6 H6B 109.5
H6A C6 H6C 109.5
H6B C6 H6C 109.5

loop_
_geom_bond_atom_site_label_1
_geom_bond_atom_site_label_2
_geom_bond_distance
Sn1 Cl2 2.364(3)
Sn1 Cl3 2.378(3)
Sn1 Cl1 2.359(2)
Sn1 O1 2.097(6)
Sn1 O5 2.124(7)
Sn1 O2 2.111(6)
O1 C1 1.277(11)
O5 H5A 0.8700
O5 H5B 0.8691
O3 C2 1.235(12)
O2 C2 1.282(12)
O4 C1 1.243(12)
N1 H1 0.8800
N1 C5 1.304(13)
N1 C4 1.377(12)
C1 C2 1.542(14)
C5 N2 1.330(12)
C5 C6 1.486(13)
N2 H2 0.8800
N2 C3 1.375(12)
C3 H3 0.9500
C3 C4 1.336(14)
C4 H4 0.9500
C6 H6A 0.9800
C6 H6B 0.9800
C6 H6C 0.9800

loop_
_geom_hbond_atom_site_label_D
_geom_hbond_atom_site_label_H
_geom_hbond_atom_site_label_A
_geom_hbond_site_symmetry_A
_geom_hbond_distance_DH
_geom_hbond_distance_HA
_geom_hbond_distance_DA
_geom_hbond_angle_DHA
_geom_hbond_publ_flag
O5 H5A O4 2_676 0.87 1.76 2.618(9) 169.5 y
O5 H5B O3 2_576 0.87 1.83 2.602(9) 146.1 y
N1 H1 O3 . 0.88 2.32 3.010(11) 135.6 y
N1 H1 O4 . 0.88 2.31 2.974(10) 132.1 y
N2 H2 Cl2 1_546 0.88 2.70 3.354(8) 131.8 y
N2 H2 Cl1 2_666 0.88 2.84 3.435(10) 126.3 y

loop_
_geom_torsion_atom_site_label_1
_geom_torsion_atom_site_label_2
_geom_torsion_atom_site_label_3
_geom_torsion_atom_site_label_4
_geom_torsion
Sn1 O1 C1 O4 170.5(8)
Sn1 O1 C1 C2 -8.7(10)
Sn1 O2 C2 O3 -172.8(8)
Sn1 O2 C2 C1 4.3(10)
O1 C1 C2 O3 -179.7(8)
O1 C1 C2 O2 3.0(13)
O4 C1 C2 O3 1.1(14)
O4 C1 C2 O2 -176.2(8)
N1 C5 N2 C3 -0.9(12)
C5 N1 C4 C3 0.6(13)
C5 N2 C3 C4 1.3(13)
N2 C3 C4 N1 -1.1(13)
C4 N1 C5 N2 0.2(12)
C4 N1 C5 C6 -179.8(10)
C6 C5 N2 C3 179.1(10)

_cod_database_fobs_code 2240619
